data_7720334
loop_
_publ_author_name
'Cheng, Bingliang'
'Ma, Wenjuan'
'Hu, Cong'
'Lv, Yuhan'
'Li, Zongxiao'
'Zhao, Jianchao'
'Bo, Tao'
'Lin, Wenwen'

_publ_section_title
;
 Realization of the transition from an indirect band gap to a direct band
 gap through halogen regulation in the Cs-Ag-X system.
;
_journal_issue 11
_journal_name_full 'Dalton transactions (Cambridge, England : 2003)'
_journal_page_first 4402
_journal_page_last 4405
_journal_paper_doi 10.1039/d6dt00040a
_journal_volume 55
_journal_year 2026
_chemical_formula_moiety '0.06(Ag16 Cl16 Cs16 I16)'
_chemical_formula_sum 'Ag Cl Cs I'
_chemical_formula_weight 403.13
_space_group_crystal_system orthorhombic
_space_group_IT_number 63
_space_group_name_Hall '-C 2c 2'
_space_group_name_H-M_alt 'C m c m'
_symmetry_Int_Tables_number 63
_atom_sites_solution_primary iterative
_audit_creation_date 2026-01-03
_audit_creation_method
;
Olex2 1.2
(compiled 2018.05.29 svn.r3508 for OlexSys, GUI svn.r5506)
;
_audit_update_record
;
2026-01-03 deposited with the CCDC.	2026-02-25 downloaded from the CCDC.
;
_cell_angle_alpha 90
_cell_angle_beta 90
_cell_angle_gamma 90
_cell_formula_units_Z 4
_cell_length_a 4.8341(4)
_cell_length_b 15.6709(13)
_cell_length_c 7.6430(5)
_cell_measurement_reflns_used 3103
_cell_measurement_temperature 300
_cell_measurement_theta_max 27.52
_cell_measurement_theta_min 2.60
_cell_volume 578.99(8)
_computing_cell_refinement 'SAINT V8.40B (?, 2016)'
_computing_data_reduction 'SAINT V8.40B (?, 2016)'
_computing_molecular_graphics 'Olex2 (Dolomanov et al., 2009)'
_computing_publication_material 'Olex2 (Dolomanov et al., 2009)'
_computing_structure_refinement 'olex2.refine (Bourhis et al., 2015)'
_computing_structure_solution 'olex2.solve (Bourhis et al., 2015)'
_diffrn_ambient_temperature 300
_diffrn_measured_fraction_theta_full 1.0000
_diffrn_measured_fraction_theta_max 1.0000
_diffrn_measurement_device_type 'Bruker APEX-II CCD'
_diffrn_measurement_method '\f and \w scans'
_diffrn_radiation_type 'Mo K\a'
_diffrn_radiation_wavelength 0.71073
_diffrn_reflns_av_R_equivalents 0.0389
_diffrn_reflns_av_unetI/netI 0.0256
_diffrn_reflns_limit_h_max 6
_diffrn_reflns_limit_h_min -6
_diffrn_reflns_limit_k_max 20
_diffrn_reflns_limit_k_min -20
_diffrn_reflns_limit_l_max 9
_diffrn_reflns_limit_l_min -9
_diffrn_reflns_number 3694
_diffrn_reflns_theta_full 27.5160
_diffrn_reflns_theta_max 27.52
_diffrn_reflns_theta_min 2.60
_diffrn_standards_number 0
_exptl_absorpt_coefficient_mu 15.300
_exptl_absorpt_correction_T_max 0.7456
_exptl_absorpt_correction_T_min 0.3711
_exptl_absorpt_correction_type none
_exptl_absorpt_process_details
;
SADABS-2016/2 (Bruker,2016/2) was used for absorption correction.
wR2(int) was 0.1248 before and 0.0530 after correction.
The Ratio of minimum to maximum transmission is 0.4977.
The \l/2 correction factor is Not present.
;
_exptl_crystal_colour 'clear light yellow'
_exptl_crystal_colour_lustre clear
_exptl_crystal_colour_modifier light
_exptl_crystal_colour_primary yellow
_exptl_crystal_density_diffrn 4.6243
_exptl_crystal_description block
_exptl_crystal_F_000 682.7035
_exptl_crystal_size_max 0.03
_exptl_crystal_size_mid 0.01
_exptl_crystal_size_min 0.01
_refine_diff_density_max 1.1469
_refine_diff_density_min -0.9910
_refine_diff_density_rms 0.1965
_refine_ls_d_res_high 0.7692
_refine_ls_d_res_low 7.8354
_refine_ls_extinction_expression Fc^*^=kFc[1+0.001xFc^2^\l^3^/sin(2\q)]^-1/4^
_refine_ls_goodness_of_fit_ref 1.0297
_refine_ls_hydrogen_treatment undef
_refine_ls_matrix_type full
_refine_ls_number_constraints 0
_refine_ls_number_parameters 18
_refine_ls_number_reflns 401
_refine_ls_number_restraints 0
_refine_ls_restrained_S_all 1.0297
_refine_ls_R_factor_all 0.0241
_refine_ls_R_factor_gt 0.0228
_refine_ls_shift/su_max 0.0001
_refine_ls_shift/su_mean 0.0000
_refine_ls_structure_factor_coef Fsqd
_refine_ls_weighting_details 'w=1/[\s^2^(Fo^2^)+(0.0246P)^2^+3.1860P] where P=(Fo^2^+2Fc^2^)/3'
_refine_ls_weighting_scheme calc
_refine_ls_wR_factor_gt 0.0512
_refine_ls_wR_factor_ref 0.0517
_reflns_Friedel_coverage 0.0
_reflns_limit_h_max 6
_reflns_limit_h_min 0
_reflns_limit_k_max 20
_reflns_limit_k_min 0
_reflns_limit_l_max 9
_reflns_limit_l_min 0
_reflns_number_gt 392
_reflns_number_total 401
_reflns_threshold_expression I>=2u(I)
_cod_data_source_file d6dt00040a2.cif
_cod_data_source_block 456
_cod_depositor_comments 'Adding full bibliography for 7720334--7720335.cif.'
_cod_database_code 7720334
_olex2_refinement_description
;
;
_olex2_submission_special_instructions 'No special instructions were received'

loop_
_space_group_symop_id
_space_group_symop_operation_xyz
1 x,y,z
2 x,-y,-z
3 -x,y,-z+1/2
4 -x,-y,z+1/2
5 -x,-y,-z
6 -x,y,z
7 x,-y,z-1/2
8 x,y,-z-1/2
9 x+1/2,y+1/2,z
10 x+1/2,-y+1/2,-z
11 -x+1/2,y+1/2,-z+1/2
12 -x+1/2,-y+1/2,z+1/2
13 -x+1/2,-y+1/2,-z
14 -x+1/2,y+1/2,z
15 x+1/2,-y+1/2,z-1/2
16 x+1/2,y+1/2,-z-1/2

loop_
_atom_site_label
_atom_site_type_symbol
_atom_site_fract_x
_atom_site_fract_y
_atom_site_fract_z
_atom_site_U_iso_or_equiv
_atom_site_adp_type
_atom_site_occupancy
_atom_site_site_symmetry_order
_atom_site_refinement_flags_posn
_atom_site_refinement_flags_adp
_atom_site_refinement_flags_occupancy
Cs1 Cs 1.0 0.39647(3) 0.75 0.03851(19) Uani 1.000000 4 S T P
I1 I 0.0 0.29755(4) 0.25 0.0447(2) Uani 1.000000 4 S T P
Ag1 Ag 0.5 0.38317(5) 0.25 0.0468(2) Uani 1.000000 4 S T P
Cl1 Cl 0.5 0.5 0.5 0.0372(4) Uani 1.000000 4 S T P

loop_
_atom_site_aniso_label
_atom_site_aniso_U_11
_atom_site_aniso_U_22
_atom_site_aniso_U_33
_atom_site_aniso_U_12
_atom_site_aniso_U_13
_atom_site_aniso_U_23
Cs1 0.0307(3) 0.0422(3) 0.0426(3) -0.000000 -0.000000 0.000000
I1 0.0263(3) 0.0406(3) 0.0671(4) -0.000000 -0.000000 0.000000
Ag1 0.0392(4) 0.0430(4) 0.0583(4) -0.000000 -0.000000 0.000000
Cl1 0.0410(9) 0.0398(9) 0.0309(8) -0.000000 -0.000000 -0.0026(7)

loop_
_atom_type_symbol
_atom_type_scat_dispersion_real
_atom_type_scat_dispersion_imag
_atom_type_scat_Cromer_Mann_a1
_atom_type_scat_Cromer_Mann_a2
_atom_type_scat_Cromer_Mann_a3
_atom_type_scat_Cromer_Mann_a4
_atom_type_scat_Cromer_Mann_b1
_atom_type_scat_Cromer_Mann_b2
_atom_type_scat_Cromer_Mann_b3
_atom_type_scat_Cromer_Mann_b4
_atom_type_scat_Cromer_Mann_c
_atom_type_scat_source
_atom_type_scat_dispersion_source
Cs -0.25336 2.18958 20.38920 19.10620 10.66200 1.49530 3.56900 0.31070 24.38790 213.90401 3.33520007133 'International Tables Volume C Table 6.1.1.4 (pp. 500-502)' 'Henke, Gullikson and Davis, At. Data and Nucl. Data Tables, 1993, 54, 2'
I -0.41187 1.83264 20.14720 18.99490 7.51380 2.27350 4.34700 0.38140 27.76600 66.87760 4.07119989395 'International Tables Volume C Table 6.1.1.4 (pp. 500-502)' 'Henke, Gullikson and Davis, At. Data and Nucl. Data Tables, 1993, 54, 2'
Ag -0.87744 1.09825 19.28080 16.68850 4.80450 1.04630 0.64460 7.47260 24.66050 99.81560 5.17899990082 'International Tables Volume C Table 6.1.1.4 (pp. 500-502)' 'Henke, Gullikson and Davis, At. Data and Nucl. Data Tables, 1993, 54, 2'
Cl 0.14873 0.16029 11.46040 7.19640 6.25560 1.64550 0.01040 1.16620 18.51940 47.77840 -9.55739974976 'International Tables Volume C Table 6.1.1.4 (pp. 500-502)' 'Henke, Gullikson and Davis, At. Data and Nucl. Data Tables, 1993, 54, 2'

loop_
_geom_angle_atom_site_label_1
_geom_angle_atom_site_label_2
_geom_angle_atom_site_label_3
_geom_angle
_geom_angle_site_symmetry_1
_geom_angle_site_symmetry_3
_geom_angle_publ_flag
Cl1 Cs1 Cl1 87.916(8) 2_666 2_566 ?
Cl1 Cs1 Cl1 124.461(15) 4_665 2_666 ?
Cl1 Cs1 Cl1 66.560(5) 4_665 2_566 ?
Cl1 Cs1 Cl1 66.560(5) 4_765 2_666 ?
Cl1 Cs1 Cl1 124.461(15) 4_765 2_566 ?
Cl1 Cs1 Cl1 87.916(8) 4_765 4_665 ?
Ag1 I1 Ag1 121.93(3) 1_455 . ?
I1 Ag1 I1 121.93(3) 1_655 . ?
Cl1 Ag1 I1 109.619(8) 3_655 . ?
Cl1 Ag1 I1 109.619(8) 3_655 1_655 ?
Cl1 Ag1 I1 109.619(8) . . ?
Cl1 Ag1 I1 109.619(8) . 1_655 ?
Cl1 Ag1 Cl1 92.45(2) . 3_655 ?
Cs1 Cl1 Cs1 180.0 4_764 3_656 ?
Cs1 Cl1 Cs1 87.916(8) 4_664 4_764 ?
Cs1 Cl1 Cs1 180.0 4_664 3_756 ?
Cs1 Cl1 Cs1 87.916(8) 3_656 3_756 ?
Cs1 Cl1 Cs1 92.084(8) 4_764 3_756 ?
Cs1 Cl1 Cs1 92.084(8) 4_664 3_656 ?
Ag1 Cl1 Cs1 94.236(10) 3_655 3_756 ?
Ag1 Cl1 Cs1 85.764(10) 3_655 4_764 ?
Ag1 Cl1 Cs1 85.764(10) 4_665 3_756 ?
Ag1 Cl1 Cs1 85.764(10) 4_665 3_656 ?
Ag1 Cl1 Cs1 85.764(10) 3_655 4_664 ?
Ag1 Cl1 Cs1 94.236(10) 4_665 4_664 ?
Ag1 Cl1 Cs1 94.236(10) 3_655 3_656 ?
Ag1 Cl1 Cs1 94.236(10) 4_665 4_764 ?
Ag1 Cl1 Ag1 180.0 4_665 3_655 ?

loop_
_geom_bond_atom_site_label_1
_geom_bond_atom_site_label_2
_geom_bond_distance
_geom_bond_site_symmetry_2
_geom_bond_publ_flag
Cs1 Cl1 3.4821(3) 2_566 ?
Cs1 Cl1 3.4821(3) 2_666 ?
Cs1 Cl1 3.4821(3) 4_665 ?
Cs1 Cl1 3.4821(3) 4_765 ?
I1 Ag1 2.7644(5) . ?
I1 Ag1 2.7644(5) 1_455 ?
Ag1 Cl1 2.6463(5) 3_655 ?
Ag1 Cl1 2.6463(5) . ?
